data_7055216
loop_
_publ_author_name
'Bustos, Carlos'
'Molins, Elies'
'C\'arcamo, Juan-Guillermo'
'Aguilar, Marcelo N.'
'S\'anchez, Christian'
'Moreno-Villoslada, Ignacio'
'Nishide, Hiroyuki'
'Zarate, Ximena'
'Schott, Eduardo'

_publ_section_title
;
 A family of substituted hydrazonoisoxazolones with potential biological
 properties
;
_journal_issue 3
_journal_name_full 'New J. Chem.'
_journal_page_first 2156
_journal_paper_doi 10.1039/C5NJ02604K
_journal_volume 40
_journal_year 2016
_chemical_compound_source 'synthesis as described'
_chemical_formula_moiety 'C10 H8 Cl1 N3 O2'
_chemical_formula_sum 'C10 H8 Cl N3 O2'
_chemical_formula_weight 237.64
_chemical_name_systematic
;
 ?
;
_space_group_IT_number 2
_symmetry_cell_setting triclinic
_symmetry_Int_Tables_number 2
_symmetry_space_group_name_Hall '-P 1'
_symmetry_space_group_name_H-M 'P -1'
_atom_sites_solution_hydrogens geom
_atom_sites_solution_primary direct
_atom_sites_solution_secondary difmap
_audit_conform_dict_location ftp://ftp.iucr.org/pub/cif_core.dic
_audit_conform_dict_name cif_core.dic
_audit_conform_dict_version 2.4
_audit_creation_date 2010-08-26T17:28:13-00:00
_audit_creation_method 'WinGX routine CIF_UPDATE'
_audit_update_record
;
2015-04-29 deposited with the CCDC.
2015-12-04 downloaded from the CCDC.
;
_cell_angle_alpha 98.77
_cell_angle_beta 104.53
_cell_angle_gamma 98.06
_cell_formula_units_Z 2
_cell_length_a 7.642
_cell_length_b 7.933
_cell_length_c 9.511
_cell_measurement_reflns_used 25
_cell_measurement_temperature 294(2)
_cell_measurement_theta_max 16.5
_cell_measurement_theta_min 5
_cell_measurement_wavelength 0.71073
_cell_volume 541.945
_computing_cell_refinement 'CAD4 Express (Enraf Nonius, 1994)'
_computing_data_collection 'CAD4 Express (Enraf Nonius, 1994)'
_computing_data_reduction 'XCAD4 (Harms & Wocadlo, 1995)'
_computing_molecular_graphics 'Ortep-3 for Windows (Farrugia, 1997)'
_computing_publication_material 'WinGX publication routines (Farrugia, 1999)'
_computing_structure_refinement 'SHELXL-97 (Sheldrick, 1997)'
_diffrn_ambient_temperature 294(2)
_diffrn_detector 'scintillation LiI'
_diffrn_detector_dtime 1.195
_diffrn_measured_fraction_theta_full 1
_diffrn_measured_fraction_theta_max 1
_diffrn_measurement_device '\k-geometry diffractometer'
_diffrn_measurement_device_type 'Enraf Nonius CAD4'
_diffrn_measurement_method 'non-profiled \w scans'
_diffrn_orient_matrix_type
;
  x-axis points to radiation source
  the matrix is specified in reciprocal space
;
_diffrn_orient_matrix_UB_11 -0.116859
_diffrn_orient_matrix_UB_12 -0.030843
_diffrn_orient_matrix_UB_13 -0.082482
_diffrn_orient_matrix_UB_21 0.069995
_diffrn_orient_matrix_UB_22 0.030963
_diffrn_orient_matrix_UB_23 -0.071203
_diffrn_orient_matrix_UB_31 0.019894
_diffrn_orient_matrix_UB_32 -0.122308
_diffrn_orient_matrix_UB_33 -0.020617
_diffrn_radiation_monochromator graphite
_diffrn_radiation_probe x-ray
_diffrn_radiation_type MoK\a
_diffrn_radiation_wavelength 0.71073
_diffrn_reflns_av_unetI/netI 0.0588
_diffrn_reflns_limit_h_max 9
_diffrn_reflns_limit_h_min -10
_diffrn_reflns_limit_k_max 10
_diffrn_reflns_limit_k_min -10
_diffrn_reflns_limit_l_max 12
_diffrn_reflns_limit_l_min 0
_diffrn_reflns_number 2605
_diffrn_reflns_theta_full 27.95
_diffrn_reflns_theta_max 27.95
_diffrn_reflns_theta_min 2.26
_diffrn_source 'Enraf Nonius FR590'
_diffrn_standards_decay_% 0
_diffrn_standards_interval_time 60
_diffrn_standards_number 1
_exptl_absorpt_coefficient_mu 0.34
_exptl_absorpt_correction_T_max 0.9699
_exptl_absorpt_correction_T_min 0.8477
_exptl_absorpt_correction_type refdelf
_exptl_absorpt_process_details
;
        Walker, N. & Stuart, D (1983) Acta. Cryst. A39, 158-166
;
_exptl_crystal_colour 'pale yellow'
_exptl_crystal_density_diffrn 1.456
_exptl_crystal_density_method 'not measured'
_exptl_crystal_description prism
_exptl_crystal_F_000 244
_exptl_crystal_size_max 0.42
_exptl_crystal_size_mid 0.27
_exptl_crystal_size_min 0.09
_refine_diff_density_max 0.21
_refine_diff_density_min -0.16
_refine_diff_density_rms 0.039
_refine_ls_extinction_method none
_refine_ls_goodness_of_fit_ref 0.913
_refine_ls_hydrogen_treatment mixed
_refine_ls_matrix_type full
_refine_ls_number_parameters 150
_refine_ls_number_reflns 2605
_refine_ls_number_restraints 0
_refine_ls_restrained_S_all 0.913
_refine_ls_R_factor_all 0.1192
_refine_ls_R_factor_gt 0.0497
_refine_ls_shift/su_max 0
_refine_ls_shift/su_mean 0
_refine_ls_structure_factor_coef Fsqd
_refine_ls_weighting_details 'calc w=1/[\s^2^(Fo^2^)+(0.0664P)^2^+0.0000P] where P=(Fo^2^+2Fc^2^)/3'
_refine_ls_weighting_scheme calc
_refine_ls_wR_factor_gt 0.1158
_refine_ls_wR_factor_ref 0.1376
_reflns_number_gt 1252
_reflns_number_total 2605
_reflns_threshold_expression >2sigma(I)
_cod_data_source_file c5nj02604k2.cif
_cod_data_source_block xv19
_cod_depositor_comments 'Adding full bibliography for 7055215--7055216.cif.'
_cod_original_cell_volume 541.9
_cod_database_code 7055216

loop_
_symmetry_equiv_pos_as_xyz
'x, y, z'
'-x, -y, -z'

loop_
_atom_site_label
_atom_site_type_symbol
_atom_site_fract_x
_atom_site_fract_y
_atom_site_fract_z
_atom_site_U_iso_or_equiv
_atom_site_adp_type
_atom_site_occupancy
_atom_site_symmetry_multiplicity
_atom_site_calc_flag
_atom_site_refinement_flags
Cl1 Cl 0.74111(13) 0.38640(9) 0.44365(9) 0.0952(4) Uani 1 1 d .
O4 O 0.2078(3) -0.1721(2) -0.05220(19) 0.0752(6) Uani 1 1 d .
O5 O 0.3701(3) 0.0838(2) 0.0848(2) 0.0719(6) Uani 1 1 d .
N1 N 0.5310(2) -0.1515(2) 0.2888(2) 0.0477(5) Uani 1 1 d .
N2 N 0.6057(3) 0.0113(2) 0.3446(2) 0.0488(5) Uani 1 1 d .
H2 H 0.572(4) 0.094(4) 0.292(3) 0.084(9) Uiso 1 1 d .
N3 N 0.1965(3) -0.3550(3) -0.0382(3) 0.0746(7) Uani 1 1 d .
C1 C 0.4074(3) -0.1869(3) 0.1618(3) 0.0456(6) Uani 1 1 d .
C2 C 0.3113(4) -0.3571(3) 0.0849(3) 0.0586(7) Uani 1 1 d .
C3 C 0.3343(5) -0.5227(3) 0.1366(4) 0.0876(10) Uani 1 1 d .
H3A H 0.2469 -0.6169 0.0682 0.131 Uiso 1 1 calc R
H3B H 0.3141 -0.5156 0.2328 0.131 Uiso 1 1 calc R
H3C H 0.4567 -0.5424 0.1422 0.131 Uiso 1 1 calc R
C5 C 0.3343(3) -0.0723(3) 0.0681(3) 0.0556(6) Uani 1 1 d .
C21 C 0.7382(3) 0.0568(3) 0.4816(3) 0.0498(6) Uani 1 1 d .
C22 C 0.8155(4) 0.2296(3) 0.5403(3) 0.0604(7) Uani 1 1 d .
C23 C 0.9506(4) 0.2759(4) 0.6752(3) 0.0779(9) Uani 1 1 d .
H23 H 1.0037 0.392 0.7139 0.094 Uiso 1 1 calc R
C24 C 1.0056(4) 0.1494(5) 0.7514(3) 0.0829(10) Uani 1 1 d .
H24 H 1.0968 0.1795 0.8412 0.099 Uiso 1 1 calc R
C25 C 0.9259(4) -0.0199(4) 0.6948(3) 0.0747(8) Uani 1 1 d .
H25 H 0.9615 -0.1047 0.7477 0.09 Uiso 1 1 calc R
C26 C 0.7942(3) -0.0674(4) 0.5614(3) 0.0601(7) Uani 1 1 d .
H26 H 0.742 -0.184 0.5241 0.072 Uiso 1 1 calc R

loop_
_atom_site_aniso_label
_atom_site_aniso_U_11
_atom_site_aniso_U_22
_atom_site_aniso_U_33
_atom_site_aniso_U_23
_atom_site_aniso_U_13
_atom_site_aniso_U_12
Cl1 0.1176(7) 0.0529(4) 0.0924(6) 0.0097(4) 0.0050(5) -0.0099(4)
O4 0.0792(13) 0.0714(12) 0.0569(11) 0.0145(9) -0.0131(10) 0.0113(10)
O5 0.0936(14) 0.0481(10) 0.0764(13) 0.0240(9) 0.0180(11) 0.0187(10)
N1 0.0469(11) 0.0421(10) 0.0488(12) 0.0079(8) 0.0054(10) 0.0067(8)
N2 0.0504(12) 0.0422(11) 0.0457(12) 0.0060(9) 0.0047(10) 0.0008(9)
N3 0.0825(17) 0.0566(14) 0.0629(15) 0.0030(11) -0.0073(13) 0.0019(12)
C1 0.0494(13) 0.0408(11) 0.0428(13) 0.0093(10) 0.0048(11) 0.0099(10)
C2 0.0661(17) 0.0428(13) 0.0535(16) 0.0027(11) -0.0001(14) 0.0040(12)
C3 0.116(3) 0.0426(14) 0.089(2) 0.0103(14) 0.0048(19) 0.0102(15)
C5 0.0569(16) 0.0545(15) 0.0535(15) 0.0116(12) 0.0110(13) 0.0113(12)
C21 0.0405(13) 0.0610(14) 0.0422(13) 0.0050(11) 0.0082(11) 0.0026(11)
C22 0.0561(15) 0.0644(15) 0.0532(16) 0.0046(12) 0.0138(13) -0.0037(12)
C23 0.0600(18) 0.090(2) 0.0621(19) -0.0149(16) 0.0093(16) -0.0117(16)
C24 0.0552(18) 0.129(3) 0.0478(18) 0.0037(18) -0.0006(14) 0.0060(19)
C25 0.0584(17) 0.108(2) 0.0537(17) 0.0173(16) 0.0043(15) 0.0202(17)
C26 0.0500(15) 0.0711(16) 0.0538(16) 0.0103(13) 0.0055(13) 0.0120(13)

loop_
_atom_type_symbol
_atom_type_description
_atom_type_scat_dispersion_real
_atom_type_scat_dispersion_imag
_atom_type_scat_source
C C 0.0033 0.0016 'International Tables Vol C Tables 4.2.6.8 and 6.1.1.4'
H H 0 0 'International Tables Vol C Tables 4.2.6.8 and 6.1.1.4'
N N 0.0061 0.0033 'International Tables Vol C Tables 4.2.6.8 and 6.1.1.4'
O O 0.0106 0.006 'International Tables Vol C Tables 4.2.6.8 and 6.1.1.4'
Cl Cl 0.1484 0.1585 'International Tables Vol C Tables 4.2.6.8 and 6.1.1.4'

loop_
_geom_angle_atom_site_label_1
_geom_angle_atom_site_label_2
_geom_angle_atom_site_label_3
_geom_angle
C5 O4 N3 108.93(18)
C1 N1 N2 117.81(18)
N1 N2 C21 120.2(2)
C2 N3 O4 106.62(18)
N1 C1 C2 125.3(2)
N1 C1 C5 129.9(2)
C2 C1 C5 104.8(2)
N3 C2 C1 112.4(2)
N3 C2 C3 121.3(2)
C1 C2 C3 126.3(2)
O5 C5 O4 122.5(2)
O5 C5 C1 130.3(2)
O4 C5 C1 107.2(2)
C26 C21 C22 118.8(2)
C26 C21 N2 121.4(2)
C22 C21 N2 119.7(2)
C21 C22 C23 120.2(3)
C21 C22 Cl1 119.1(2)
C23 C22 Cl1 120.7(2)
C24 C23 C22 119.8(3)
C25 C24 C23 119.8(3)
C24 C25 C26 121.0(3)
C25 C26 C21 120.4(3)

loop_
_geom_bond_atom_site_label_1
_geom_bond_atom_site_label_2
_geom_bond_distance
Cl1 C22 1.732(3)
O4 C5 1.351(3)
O4 N3 1.470(3)
O5 C5 1.207(3)
N1 C1 1.296(3)
N1 N2 1.307(2)
N2 C21 1.395(3)
N3 C2 1.279(3)
C1 C2 1.431(3)
C1 C5 1.440(3)
C2 C3 1.488(3)
C21 C26 1.383(3)
C21 C22 1.383(3)
C22 C23 1.391(4)
C23 C24 1.377(5)
C24 C25 1.360(4)
C25 C26 1.369(4)

loop_
_geom_hbond_atom_site_label_D
_geom_hbond_atom_site_label_H
_geom_hbond_atom_site_label_A
_geom_hbond_distance_DH
_geom_hbond_distance_HA
_geom_hbond_distance_DA
_geom_hbond_angle_DHA
N2 H2 Cl1 0.91(3) 2.52(3) 2.933(2) 108(2)
N2 H2 O5 0.91(3) 2.16(3) 2.858(3) 133(2)

loop_
_geom_torsion_atom_site_label_1
_geom_torsion_atom_site_label_2
_geom_torsion_atom_site_label_3
_geom_torsion_atom_site_label_4
_geom_torsion
C1 N1 N2 C21 179.4(2)
C5 O4 N3 C2 0.2(3)
N2 N1 C1 C2 -179.8(2)
N2 N1 C1 C5 -0.4(4)
O4 N3 C2 C1 -0.5(3)
O4 N3 C2 C3 179.0(2)
N1 C1 C2 N3 -180.0(2)
C5 C1 C2 N3 0.5(3)
N1 C1 C2 C3 0.6(4)
C5 C1 C2 C3 -178.9(3)
N3 O4 C5 O5 -179.8(2)
N3 O4 C5 C1 0.1(3)
N1 C1 C5 O5 0.0(5)
C2 C1 C5 O5 179.5(3)
N1 C1 C5 O4 -179.8(2)
C2 C1 C5 O4 -0.3(3)
N1 N2 C21 C26 0.1(3)
N1 N2 C21 C22 -179.6(2)
C26 C21 C22 C23 1.7(4)
N2 C21 C22 C23 -178.6(2)
C26 C21 C22 Cl1 -178.08(19)
N2 C21 C22 Cl1 1.6(3)
C21 C22 C23 C24 -0.9(4)
Cl1 C22 C23 C24 178.9(2)
C22 C23 C24 C25 -0.7(5)
C23 C24 C25 C26 1.4(5)
C24 C25 C26 C21 -0.5(4)
C22 C21 C26 C25 -1.0(4)
N2 C21 C26 C25 179.3(2)
